data_4021894
loop_
_publ_author_name
'Yi Cui'
'Suning Wang'

_publ_section_title
;
 Diboron and Triboron Compounds Based on Linear and Star-Shaped
 Conjugated Ligands with 8-Hydroxyquinolate Functionality: Impact of
 Intermolecular Interaction and Boron Coordination on Luminescence
;
_journal_name_full 'Journal of Organic Chemistry'
_journal_page_first 6485
_journal_page_last 6496
_journal_paper_doi 10.1021/jo060841+
_journal_volume 71
_journal_year 2006
_chemical_formula_sum 'C56.5 H41.5 Cl7.5 N3 O3'
_chemical_formula_weight 1076.30
_chemical_name_systematic
; 
 ? 
;
_space_group_IT_number 2
_symmetry_cell_setting triclinic
_symmetry_space_group_name_Hall '-P 1'
_symmetry_space_group_name_H-M 'P -1'
_atom_sites_solution_hydrogens geom
_atom_sites_solution_primary direct
_atom_sites_solution_secondary difmap
_audit_creation_method SHELXL-97
_cell_angle_alpha 104.016(7)
_cell_angle_beta 102.524(6)
_cell_angle_gamma 103.065(6)
_cell_formula_units_Z 2
_cell_length_a 12.403(4)
_cell_length_b 13.052(4)
_cell_length_c 18.606(6)
_cell_measurement_temperature 296(2)
_cell_volume 2726.6(16)
_computing_structure_refinement 'SHELXL-97 (Sheldrick, 1997)'
_computing_structure_solution 'SHELXS-97 (Sheldrick, 1990)'
_diffrn_ambient_temperature 296(2)
_diffrn_measured_fraction_theta_full 0.906
_diffrn_measured_fraction_theta_max 0.906
_diffrn_radiation_monochromator graphite
_diffrn_radiation_source 'fine-focus sealed tube'
_diffrn_radiation_type MoK\a
_diffrn_radiation_wavelength 0.71073
_diffrn_reflns_av_R_equivalents 0.0312
_diffrn_reflns_av_sigmaI/netI 0.1128
_diffrn_reflns_limit_h_max 16
_diffrn_reflns_limit_h_min -16
_diffrn_reflns_limit_k_max 15
_diffrn_reflns_limit_k_min -16
_diffrn_reflns_limit_l_max 22
_diffrn_reflns_limit_l_min -24
_diffrn_reflns_number 19308
_diffrn_reflns_theta_full 28.32
_diffrn_reflns_theta_max 28.32
_diffrn_reflns_theta_min 1.18
_exptl_absorpt_coefficient_mu 0.434
_exptl_absorpt_correction_T_max 1.000
_exptl_absorpt_correction_T_min 0.769
_exptl_absorpt_correction_type SADABS
_exptl_crystal_density_diffrn 1.311
_exptl_crystal_density_method 'not measured'
_exptl_crystal_F_000 1106
_exptl_crystal_size_max 0.2
_exptl_crystal_size_mid 0.1
_exptl_crystal_size_min 0.1
_refine_diff_density_max 0.310
_refine_diff_density_min -0.193
_refine_diff_density_rms 0.046
_refine_ls_extinction_method none
_refine_ls_goodness_of_fit_ref 0.761
_refine_ls_hydrogen_treatment mixed
_refine_ls_matrix_type full
_refine_ls_number_parameters 542
_refine_ls_number_reflns 12310
_refine_ls_number_restraints 0
_refine_ls_restrained_S_all 0.761
_refine_ls_R_factor_all 0.1836
_refine_ls_R_factor_gt 0.0791
_refine_ls_shift/su_max 0.000
_refine_ls_shift/su_mean 0.000
_refine_ls_structure_factor_coef Fsqd
_refine_ls_weighting_details 'calc w=1/[\s^2^(Fo^2^)+(0.1200P)^2^+0.0000P] where P=(Fo^2^+2Fc^2^)/3'
_refine_ls_weighting_scheme calc
_refine_ls_wR_factor_gt 0.1966
_refine_ls_wR_factor_ref 0.2263
_reflns_number_gt 3814
_reflns_number_total 12310
_reflns_threshold_expression >2sigma(I)
_cod_data_source_file jo060841+si20060620_050908.cif
_cod_original_formula_sum 'C56.50 H41.50 Cl7.50 N3 O3'
_cod_database_code 4021894

loop_
_symmetry_equiv_pos_as_xyz
'x, y, z'
'-x, -y, -z'

loop_
_atom_site_label
_atom_site_type_symbol
_atom_site_fract_x
_atom_site_fract_y
_atom_site_fract_z
_atom_site_U_iso_or_equiv
_atom_site_adp_type
_atom_site_occupancy
_atom_site_symmetry_multiplicity
_atom_site_calc_flag
_atom_site_refinement_flags
O1 O -0.3603(3) 0.0343(3) 0.44347(15) 0.1464(11) Uani 1 1 d .
O2 O -0.8777(2) 1.15009(18) 1.10141(13) 0.0910(7) Uani 1 1 d .
O3 O 0.3356(3) 0.4883(3) 1.53397(18) 0.1668(13) Uani 1 1 d .
N1 N -0.2632(4) -0.0155(3) 0.56512(19) 0.1402(14) Uani 1 1 d .
N2 N -0.9611(2) 0.9413(2) 1.08920(15) 0.0785(7) Uani 1 1 d .
N3 N 0.2050(4) 0.6145(4) 1.5780(2) 0.1385(14) Uani 1 1 d .
C1 C -0.3005(2) 0.5234(2) 0.96244(15) 0.0572(7) Uani 1 1 d .
C2 C -0.3078(3) 0.4496(2) 0.88598(15) 0.0574(7) Uani 1 1 d .
C3 C -0.4136(3) 0.3920(3) 0.83267(18) 0.0756(8) Uani 1 1 d .
H3A H -0.4807 0.4008 0.8445 0.091 Uiso 1 1 calc R
C4 C -0.4215(3) 0.3215(3) 0.76201(19) 0.0886(10) Uani 1 1 d .
H4A H -0.4940 0.2838 0.7272 0.106 Uiso 1 1 calc R
C5 C -0.3242(3) 0.3054(2) 0.74147(17) 0.0733(8) Uani 1 1 d .
C6 C -0.2184(3) 0.3636(3) 0.79604(18) 0.0777(9) Uani 1 1 d .
H6A H -0.1512 0.3537 0.7848 0.093 Uiso 1 1 calc R
C7 C -0.2097(3) 0.4354(2) 0.86624(17) 0.0682(8) Uani 1 1 d .
H7A H -0.1371 0.4747 0.9007 0.082 Uiso 1 1 calc R
C8 C -0.3360(3) 0.2318(3) 0.66279(18) 0.0819(9) Uani 1 1 d .
C9 C -0.3863(3) 0.2541(3) 0.59830(19) 0.0975(11) Uani 1 1 d .
H9A H -0.4155 0.3143 0.6041 0.117 Uiso 1 1 calc R
C10 C -0.3963(4) 0.1904(4) 0.5232(2) 0.1096(13) Uani 1 1 d .
H10A H -0.4319 0.2086 0.4807 0.132 Uiso 1 1 calc R
C11 C -0.3535(4) 0.1016(4) 0.5129(2) 0.1050(12) Uani 1 1 d .
C12 C -0.3034(3) 0.0736(3) 0.57789(19) 0.0987(11) Uani 1 1 d .
C13 C -0.2948(3) 0.1393(3) 0.65337(18) 0.0864(10) Uani 1 1 d .
C14 C -0.2467(4) 0.1025(3) 0.7160(2) 0.1102(13) Uani 1 1 d .
H14A H -0.2409 0.1405 0.7665 0.132 Uiso 1 1 calc R
C15 C -0.2096(5) 0.0122(4) 0.7012(2) 0.152(2) Uani 1 1 d .
H15A H -0.1782 -0.0126 0.7415 0.182 Uiso 1 1 calc R
C16 C -0.2188(6) -0.0438(5) 0.6251(3) 0.178(3) Uani 1 1 d .
H16A H -0.1916 -0.1051 0.6164 0.214 Uiso 1 1 calc R
C17 C -0.4131(5) 0.0600(4) 0.3754(2) 0.167(2) Uani 1 1 d .
H17A H -0.4119 0.0067 0.3300 0.251 Uiso 1 1 calc R
H17B H -0.3708 0.1325 0.3774 0.251 Uiso 1 1 calc R
H17C H -0.4915 0.0578 0.3735 0.251 Uiso 1 1 calc R
C18 C -0.3684(2) 0.6615(2) 1.04028(15) 0.0566(7) Uani 1 1 d .
C19 C -0.4454(2) 0.7337(2) 1.04484(15) 0.0610(7) Uani 1 1 d .
C20 C -0.4152(3) 0.8321(3) 1.10384(18) 0.0820(9) Uani 1 1 d .
H20A H -0.3441 0.8540 1.1411 0.098 Uiso 1 1 calc R
C21 C -0.4868(3) 0.8988(3) 1.10935(19) 0.0850(10) Uani 1 1 d .
H21A H -0.4627 0.9644 1.1499 0.102 Uiso 1 1 calc R
C22 C -0.5940(2) 0.8699(2) 1.05548(16) 0.0618(7) Uani 1 1 d .
C23 C -0.6216(3) 0.7739(2) 0.99516(16) 0.0679(8) Uani 1 1 d .
H23A H -0.6912 0.7535 0.9566 0.081 Uiso 1 1 calc R
C24 C -0.5512(3) 0.7078(2) 0.98970(16) 0.0650(8) Uani 1 1 d .
H24A H -0.5745 0.6436 0.9480 0.078 Uiso 1 1 calc R
C25 C -0.6702(3) 0.9429(2) 1.06410(15) 0.0644(7) Uani 1 1 d .
C26 C -0.6330(3) 1.0503(3) 1.06863(18) 0.0793(9) Uani 1 1 d .
H26A H -0.5597 1.0772 1.0638 0.095 Uiso 1 1 calc R
C27 C -0.6990(3) 1.1232(3) 1.08023(18) 0.0793(9) Uani 1 1 d .
H27A H -0.6695 1.1966 1.0830 0.095 Uiso 1 1 calc R
C28 C -0.8070(3) 1.0864(3) 1.08756(16) 0.0692(8) Uani 1 1 d .
C29 C -0.8527(3) 0.9739(2) 1.08120(15) 0.0622(7) Uani 1 1 d .
C30 C -0.7855(2) 0.9008(2) 1.06917(14) 0.0577(7) Uani 1 1 d .
C31 C -0.8342(3) 0.7902(2) 1.06602(16) 0.0686(8) Uani 1 1 d .
H31A H -0.7920 0.7398 1.0596 0.082 Uiso 1 1 calc R
C32 C -0.9417(3) 0.7582(3) 1.07238(19) 0.0870(10) Uani 1 1 d .
H32A H -0.9755 0.6854 1.0694 0.104 Uiso 1 1 calc R
C33 C -1.0018(3) 0.8365(3) 1.0836(2) 0.0880(10) Uani 1 1 d .
H33A H -1.0763 0.8128 1.0875 0.106 Uiso 1 1 calc R
C34 C -0.8339(4) 1.2659(3) 1.1145(2) 0.1132(13) Uani 1 1 d .
H34A H -0.8920 1.3007 1.1239 0.170 Uiso 1 1 calc R
H34B H -0.8135 1.2785 1.0698 0.170 Uiso 1 1 calc R
H34C H -0.7668 1.2964 1.1587 0.170 Uiso 1 1 calc R
C35 C -0.2190(2) 0.5924(2) 1.10170(16) 0.0619(7) Uani 1 1 d .
C36 C -0.1403(3) 0.5845(3) 1.17280(16) 0.0709(8) Uani 1 1 d .
C37 C -0.1285(3) 0.4824(3) 1.1760(2) 0.1019(12) Uani 1 1 d .
H37A H -0.1711 0.4200 1.1344 0.122 Uiso 1 1 calc R
C38 C -0.0563(4) 0.4704(3) 1.2383(2) 0.1141(13) Uani 1 1 d .
H38A H -0.0500 0.4006 1.2377 0.137 Uiso 1 1 calc R
C39 C 0.0068(3) 0.5591(4) 1.3015(2) 0.0951(11) Uani 1 1 d .
C40 C -0.0058(3) 0.6628(3) 1.30061(17) 0.0882(10) Uani 1 1 d .
H40A H 0.0347 0.7241 1.3435 0.106 Uiso 1 1 calc R
C41 C -0.0789(3) 0.6762(3) 1.23586(17) 0.0790(9) Uani 1 1 d .
H41A H -0.0856 0.7458 1.2358 0.095 Uiso 1 1 calc R
C42 C 0.0964(4) 0.5439(3) 1.3668(2) 0.1017(11) Uani 1 1 d .
C43 C 0.1666(3) 0.4847(3) 1.3477(2) 0.0966(11) Uani 1 1 d .
H43A H 0.1611 0.4587 1.2954 0.116 Uiso 1 1 calc R
C44 C 0.2464(4) 0.4589(3) 1.3991(3) 0.1161(13) Uani 1 1 d .
H44A H 0.2893 0.4135 1.3816 0.139 Uiso 1 1 calc R
C45 C 0.2613(4) 0.5033(4) 1.4788(3) 0.1177(14) Uani 1 1 d .
C46 C 0.1903(3) 0.5706(3) 1.5001(2) 0.0973(11) Uani 1 1 d .
C47 C 0.1061(3) 0.5859(3) 1.4433(2) 0.0975(11) Uani 1 1 d .
C48 C 0.0296(4) 0.6475(4) 1.4712(2) 0.1215(14) Uani 1 1 d .
H48A H -0.0305 0.6574 1.4366 0.146 Uiso 1 1 calc R
C49 C 0.0488(5) 0.6889(5) 1.5479(2) 0.153(2) Uani 1 1 d .
H49A H 0.0040 0.7307 1.5673 0.183 Uiso 1 1 calc R
C50 C 0.1390(7) 0.6676(6) 1.5995(3) 0.173(2) Uani 1 1 d .
H50A H 0.1494 0.6950 1.6524 0.208 Uiso 1 1 calc R
C51 C 0.3906(7) 0.3992(7) 1.5104(4) 0.279(5) Uani 1 1 d .
H51A H 0.4448 0.3971 1.5551 0.418 Uiso 1 1 calc R
H51B H 0.4302 0.4144 1.4734 0.418 Uiso 1 1 calc R
H51C H 0.3320 0.3292 1.4876 0.418 Uiso 1 1 calc R
C52 C -0.3731(2) 0.5918(2) 0.96899(15) 0.0603(7) Uani 1 1 d .
H52A H -0.4257 0.5906 0.9245 0.072 Uiso 1 1 calc R
C53 C -0.2908(2) 0.6590(2) 1.10631(16) 0.0639(7) Uani 1 1 d .
H53A H -0.2875 0.7034 1.1546 0.077 Uiso 1 1 calc R
C54 C -0.2249(2) 0.5258(2) 1.02936(16) 0.0631(7) Uani 1 1 d .
H54A H -0.1760 0.4814 1.0261 0.076 Uiso 1 1 calc R

loop_
_atom_site_aniso_label
_atom_site_aniso_U_11
_atom_site_aniso_U_22
_atom_site_aniso_U_33
_atom_site_aniso_U_23
_atom_site_aniso_U_13
_atom_site_aniso_U_12
O1 0.211(3) 0.157(3) 0.0665(17) 0.0179(17) 0.0201(18) 0.082(2)
O2 0.1016(17) 0.0693(15) 0.1244(19) 0.0414(13) 0.0524(15) 0.0362(13)
O3 0.179(3) 0.194(3) 0.120(2) 0.054(2) -0.008(2) 0.081(3)
N1 0.198(4) 0.141(3) 0.082(2) 0.016(2) 0.011(2) 0.100(3)
N2 0.0745(19) 0.0707(19) 0.0953(19) 0.0302(14) 0.0315(15) 0.0191(14)
N3 0.121(3) 0.183(4) 0.098(3) 0.037(3) 0.021(2) 0.033(3)
C1 0.0616(18) 0.0556(17) 0.0568(17) 0.0238(14) 0.0174(14) 0.0146(14)
C2 0.069(2) 0.0536(17) 0.0546(16) 0.0214(14) 0.0160(15) 0.0234(15)
C3 0.069(2) 0.084(2) 0.069(2) 0.0151(18) 0.0234(17) 0.0191(17)
C4 0.085(3) 0.096(3) 0.068(2) 0.0109(19) 0.0120(18) 0.020(2)
C5 0.088(2) 0.066(2) 0.0644(19) 0.0147(16) 0.0218(19) 0.0246(18)
C6 0.081(2) 0.088(2) 0.073(2) 0.0184(19) 0.0283(19) 0.0415(19)
C7 0.069(2) 0.069(2) 0.0678(19) 0.0196(16) 0.0169(16) 0.0247(16)
C8 0.099(3) 0.078(2) 0.066(2) 0.0205(17) 0.0147(18) 0.0303(19)
C9 0.128(3) 0.093(3) 0.069(2) 0.022(2) 0.010(2) 0.048(2)
C10 0.149(4) 0.112(3) 0.061(2) 0.027(2) 0.011(2) 0.044(3)
C11 0.146(4) 0.112(3) 0.052(2) 0.011(2) 0.017(2) 0.055(3)
C12 0.129(3) 0.095(3) 0.066(2) 0.009(2) 0.009(2) 0.057(2)
C13 0.104(3) 0.082(2) 0.066(2) 0.0127(18) 0.0115(18) 0.036(2)
C14 0.157(4) 0.102(3) 0.070(2) 0.021(2) 0.009(2) 0.063(3)
C15 0.244(6) 0.126(4) 0.075(3) 0.004(3) -0.006(3) 0.113(4)
C16 0.275(7) 0.163(5) 0.093(3) 0.007(3) -0.002(4) 0.145(5)
C17 0.260(6) 0.180(5) 0.057(2) 0.028(3) 0.021(3) 0.086(4)
C18 0.0519(17) 0.0629(18) 0.0544(17) 0.0182(14) 0.0173(14) 0.0135(14)
C19 0.0616(19) 0.0645(19) 0.0540(16) 0.0163(15) 0.0194(15) 0.0125(15)
C20 0.069(2) 0.082(2) 0.076(2) 0.0032(19) 0.0048(17) 0.0245(19)
C21 0.085(2) 0.070(2) 0.085(2) -0.0011(17) 0.017(2) 0.0286(19)
C22 0.0567(18) 0.0621(19) 0.0610(17) 0.0146(15) 0.0167(15) 0.0113(15)
C23 0.0637(19) 0.071(2) 0.0620(18) 0.0125(16) 0.0123(15) 0.0200(16)
C24 0.066(2) 0.0664(19) 0.0548(16) 0.0094(14) 0.0135(16) 0.0182(16)
C25 0.068(2) 0.059(2) 0.0657(18) 0.0168(14) 0.0235(15) 0.0159(16)
C26 0.078(2) 0.066(2) 0.098(2) 0.0248(18) 0.0395(19) 0.0159(18)
C27 0.087(2) 0.059(2) 0.099(2) 0.0298(17) 0.038(2) 0.0194(19)
C28 0.083(2) 0.068(2) 0.0719(19) 0.0267(15) 0.0339(17) 0.0331(19)
C29 0.072(2) 0.0590(19) 0.0598(17) 0.0218(14) 0.0226(15) 0.0188(17)
C30 0.0676(19) 0.0509(17) 0.0509(15) 0.0150(13) 0.0168(14) 0.0112(15)
C31 0.073(2) 0.060(2) 0.0745(19) 0.0188(15) 0.0266(16) 0.0206(16)
C32 0.085(3) 0.072(2) 0.109(3) 0.0344(19) 0.040(2) 0.015(2)
C33 0.073(2) 0.087(3) 0.107(3) 0.032(2) 0.039(2) 0.015(2)
C34 0.137(3) 0.072(3) 0.161(4) 0.053(2) 0.067(3) 0.047(2)
C35 0.0548(18) 0.0640(18) 0.0647(19) 0.0267(15) 0.0131(14) 0.0099(15)
C36 0.068(2) 0.082(2) 0.0558(18) 0.0268(17) 0.0065(15) 0.0128(17)
C37 0.108(3) 0.092(3) 0.084(2) 0.046(2) -0.018(2) 0.013(2)
C38 0.126(3) 0.085(3) 0.105(3) 0.038(2) -0.012(2) 0.015(2)
C39 0.114(3) 0.100(3) 0.075(2) 0.034(2) 0.020(2) 0.037(2)
C40 0.068(2) 0.113(3) 0.0559(19) 0.0005(19) 0.0060(16) 0.014(2)
C41 0.073(2) 0.102(3) 0.0623(19) 0.0201(19) 0.0194(17) 0.0312(19)
C42 0.106(3) 0.113(3) 0.086(3) 0.044(2) 0.011(2) 0.032(2)
C43 0.105(3) 0.101(3) 0.080(2) 0.025(2) 0.005(2) 0.046(2)
C44 0.127(3) 0.109(3) 0.104(3) 0.030(2) 0.003(3) 0.052(3)
C45 0.099(3) 0.141(4) 0.112(3) 0.068(3) -0.008(3) 0.038(3)
C46 0.098(3) 0.117(3) 0.058(2) 0.028(2) -0.0080(19) 0.024(2)
C47 0.099(3) 0.099(3) 0.069(2) 0.021(2) -0.005(2) 0.014(2)
C48 0.105(3) 0.178(4) 0.078(3) 0.028(3) 0.018(2) 0.055(3)
C49 0.190(5) 0.219(6) 0.067(3) 0.045(3) 0.020(3) 0.108(4)
C50 0.212(7) 0.203(6) 0.103(4) 0.040(4) 0.066(5) 0.044(5)
C51 0.309(10) 0.346(11) 0.180(6) 0.043(6) -0.031(6) 0.231(10)
C52 0.0656(18) 0.0621(18) 0.0549(17) 0.0248(14) 0.0155(14) 0.0162(15)
C53 0.0641(19) 0.0694(19) 0.0569(17) 0.0188(14) 0.0208(15) 0.0147(16)
C54 0.0671(19) 0.0613(18) 0.0638(18) 0.0266(15) 0.0179(15) 0.0175(14)

loop_
_atom_type_symbol
_atom_type_description
_atom_type_scat_dispersion_real
_atom_type_scat_dispersion_imag
_atom_type_scat_source
C C 0.0033 0.0016 'International Tables Vol C Tables 4.2.6.8 and 6.1.1.4'
H H 0.0000 0.0000 'International Tables Vol C Tables 4.2.6.8 and 6.1.1.4'
N N 0.0061 0.0033 'International Tables Vol C Tables 4.2.6.8 and 6.1.1.4'
O O 0.0106 0.0060 'International Tables Vol C Tables 4.2.6.8 and 6.1.1.4'
Cl Cl 0.1484 0.1585 'International Tables Vol C Tables 4.2.6.8 and 6.1.1.4'

loop_
_geom_angle_atom_site_label_1
_geom_angle_atom_site_label_2
_geom_angle_atom_site_label_3
_geom_angle
C11 O1 C17 117.6(3)
C28 O2 C34 118.1(3)
C45 O3 C51 116.7(4)
C16 N1 C12 117.8(4)
C33 N2 C29 116.6(3)
C50 N3 C46 119.4(5)
C54 C1 C52 117.7(3)
C54 C1 C2 121.5(3)
C52 C1 C2 120.8(2)
C3 C2 C7 118.0(3)
C3 C2 C1 120.5(3)
C7 C2 C1 121.5(3)
C2 C3 C4 121.0(3)
C3 C4 C5 121.8(3)
C4 C5 C6 116.4(3)
C4 C5 C8 120.2(3)
C6 C5 C8 123.4(3)
C7 C6 C5 122.2(3)
C6 C7 C2 120.6(3)
C9 C8 C13 118.0(3)
C9 C8 C5 120.4(3)
C13 C8 C5 121.6(3)
C8 C9 C10 123.1(3)
C11 C10 C9 119.8(3)
O1 C11 C10 124.5(3)
O1 C11 C12 116.3(4)
C10 C11 C12 119.1(3)
N1 C12 C11 117.3(3)
N1 C12 C13 122.9(3)
C11 C12 C13 119.9(3)
C8 C13 C12 120.1(3)
C8 C13 C14 123.8(3)
C12 C13 C14 116.1(3)
C15 C14 C13 119.5(3)
C14 C15 C16 119.4(4)
N1 C16 C15 124.2(4)
C52 C18 C53 117.7(3)
C52 C18 C19 120.4(2)
C53 C18 C19 121.9(2)
C20 C19 C24 115.8(3)
C20 C19 C18 121.9(3)
C24 C19 C18 122.3(3)
C21 C20 C19 122.4(3)
C20 C21 C22 121.2(3)
C23 C22 C21 116.1(3)
C23 C22 C25 124.1(3)
C21 C22 C25 119.8(3)
C24 C23 C22 122.7(3)
C23 C24 C19 121.7(3)
C26 C25 C30 118.1(3)
C26 C25 C22 121.1(3)
C30 C25 C22 120.8(3)
C25 C26 C27 123.3(3)
C28 C27 C26 119.8(3)
O2 C28 C27 125.2(3)
O2 C28 C29 115.1(3)
C27 C28 C29 119.8(3)
N2 C29 C30 122.5(3)
N2 C29 C28 117.5(3)
C30 C29 C28 120.0(3)
C29 C30 C31 117.3(3)
C29 C30 C25 119.0(3)
C31 C30 C25 123.6(3)
C32 C31 C30 119.8(3)
C31 C32 C33 118.6(3)
N2 C33 C32 125.0(3)
C53 C35 C54 118.8(3)
C53 C35 C36 121.9(3)
C54 C35 C36 119.2(3)
C41 C36 C37 118.3(3)
C41 C36 C35 122.1(3)
C37 C36 C35 119.6(3)
C38 C37 C36 122.2(3)
C39 C38 C37 121.3(4)
C38 C39 C40 117.7(3)
C38 C39 C42 119.5(4)
C40 C39 C42 122.5(4)
C39 C40 C41 121.4(3)
C36 C41 C40 119.0(3)
C43 C42 C47 118.1(4)
C43 C42 C39 118.6(4)
C47 C42 C39 123.3(4)
C42 C43 C44 125.3(4)
C43 C44 C45 118.3(4)
O3 C45 C44 124.9(5)
O3 C45 C46 118.2(4)
C44 C45 C46 116.8(3)
N3 C46 C47 122.4(4)
N3 C46 C45 116.9(4)
C47 C46 C45 120.6(4)
C42 C47 C46 120.6(4)
C42 C47 C48 123.0(4)
C46 C47 C48 116.4(4)
C49 C48 C47 118.5(4)
C48 C49 C50 119.2(5)
N3 C50 C49 124.2(5)
C18 C52 C1 121.9(3)
C35 C53 C18 121.7(3)
C1 C54 C35 122.3(3)

loop_
_geom_bond_atom_site_label_1
_geom_bond_atom_site_label_2
_geom_bond_distance
O1 C11 1.348(4)
O1 C17 1.445(5)
O2 C28 1.361(3)
O2 C34 1.425(4)
O3 C45 1.307(4)
O3 C51 1.500(7)
N1 C16 1.307(5)
N1 C12 1.356(4)
N2 C33 1.316(4)
N2 C29 1.368(4)
N3 C50 1.256(7)
N3 C46 1.377(5)
C1 C54 1.376(4)
C1 C52 1.407(4)
C1 C2 1.483(4)
C2 C3 1.378(4)
C2 C7 1.383(4)
C3 C4 1.379(4)
C4 C5 1.387(4)
C5 C6 1.388(4)
C5 C8 1.500(4)
C6 C7 1.377(4)
C8 C9 1.356(4)
C8 C13 1.401(4)
C9 C10 1.404(5)
C10 C11 1.371(5)
C11 C12 1.404(5)
C12 C13 1.424(4)
C13 C14 1.429(4)
C14 C15 1.349(5)
C15 C16 1.394(6)
C18 C52 1.396(4)
C18 C53 1.399(4)
C18 C19 1.487(4)
C19 C20 1.384(4)
C19 C24 1.392(4)
C20 C21 1.380(4)
C21 C22 1.388(4)
C22 C23 1.380(4)
C22 C25 1.492(4)
C23 C24 1.362(4)
C25 C26 1.349(4)
C25 C30 1.443(4)
C26 C27 1.396(4)
C27 C28 1.365(4)
C28 C29 1.414(4)
C29 C30 1.411(4)
C30 C31 1.415(4)
C31 C32 1.344(4)
C32 C33 1.397(4)
C35 C53 1.380(4)
C35 C54 1.391(4)
C35 C36 1.504(4)
C36 C41 1.382(4)
C36 C37 1.388(4)
C37 C38 1.368(5)
C38 C39 1.366(5)
C39 C40 1.400(5)
C39 C42 1.543(5)
C40 C41 1.416(4)
C42 C43 1.338(5)
C42 C47 1.364(5)
C43 C44 1.380(5)
C44 C45 1.410(6)
C45 C46 1.427(5)
C46 C47 1.401(5)
C47 C48 1.473(5)
C48 C49 1.343(5)
C49 C50 1.434(8)

loop_
_cod_related_entry_id
_cod_related_entry_database
_cod_related_entry_code
1 ChemSpider 17239970
